data_4349879
loop_
_publ_author_name
'Zheng, Baishu'
'Luo, Xin'
'Wang, Zhaoxu'
'Zhang, Shaowei'
'Yun, Ruirui'
'Huang, Lu'
'Zeng, Wenjiang'
'Liu, Wenlong'

_publ_section_title
;
 An unprecedented water stable acylamide-functionalized metal--organic
 framework for highly efficient CH4/CO2 gas storage/separation and
 acid--base cooperative catalytic activity
;
_journal_issue 9
_journal_name_full 'Inorganic Chemistry Frontiers'
_journal_page_first 2355
_journal_paper_doi 10.1039/C8QI00662H
_journal_volume 5
_journal_year 2018
_chemical_formula_sum 'C35 H17 Cu2 N3 O11'
_chemical_formula_weight 782.59
_space_group_crystal_system cubic
_space_group_IT_number 229
_space_group_name_Hall '-I 4 2 3'
_space_group_name_H-M_alt 'I m -3 m'
_atom_sites_solution_hydrogens geom
_audit_creation_method SHELXL-2014/7
_audit_update_record
;
2017-10-23 deposited with the CCDC.
2018-08-01 downloaded from the CCDC.
;
_cell_angle_alpha 90
_cell_angle_beta 90
_cell_angle_gamma 90
_cell_formula_units_Z 24
_cell_length_a 36.244(8)
_cell_length_b 36.244(8)
_cell_length_c 36.244(8)
_cell_measurement_reflns_used 10405
_cell_measurement_temperature 293(2)
_cell_measurement_theta_max 26.33
_cell_measurement_theta_min 2.17
_cell_volume 47611(18)
_computing_cell_refinement 'SAINT V7.68A (Bruker AXS, 2009)'
_computing_data_collection 'APEX2 (Bruker AXS, 2009)'
_computing_data_reduction 'SAINT V7.68A (Bruker AXS, 2009)'
_computing_molecular_graphics 'SHELXTL (Sheldrick, 2008)'
_computing_publication_material HELXTL
_computing_structure_refinement 'SHELXL-97 (Sheldrick, 2008)'
_computing_structure_solution 'SHELXS-97 (Sheldrick, 2008)'
_diffrn_ambient_temperature 293(2)
_diffrn_measured_fraction_theta_full 0.990
_diffrn_measured_fraction_theta_max 0.990
_diffrn_measurement_device_type 'CCD area detector'
_diffrn_measurement_method 'omega scans'
_diffrn_radiation_type MoK\a
_diffrn_radiation_wavelength 0.71073
_diffrn_reflns_av_R_equivalents 0.0666
_diffrn_reflns_av_unetI/netI 0.0159
_diffrn_reflns_Laue_measured_fraction_full 0.990
_diffrn_reflns_Laue_measured_fraction_max 0.990
_diffrn_reflns_limit_h_max 42
_diffrn_reflns_limit_h_min -43
_diffrn_reflns_limit_k_max 43
_diffrn_reflns_limit_k_min -37
_diffrn_reflns_limit_l_max 43
_diffrn_reflns_limit_l_min -43
_diffrn_reflns_number 129764
_diffrn_reflns_point_group_measured_fraction_full 0.990
_diffrn_reflns_point_group_measured_fraction_max 0.990
_diffrn_reflns_theta_full 25.001
_diffrn_reflns_theta_max 25.001
_diffrn_reflns_theta_min 2.248
_exptl_absorpt_coefficient_mu 0.564
_exptl_absorpt_correction_type none
_exptl_crystal_colour blue
_exptl_crystal_density_diffrn 0.655
_exptl_crystal_description block
_exptl_crystal_F_000 9456
_exptl_crystal_size_max 0.240
_exptl_crystal_size_mid 0.200
_exptl_crystal_size_min 0.160
_refine_diff_density_max 0.353
_refine_diff_density_min -0.354
_refine_diff_density_rms 0.048
_refine_ls_extinction_method none
_refine_ls_goodness_of_fit_ref 1.106
_refine_ls_hydrogen_treatment constr
_refine_ls_matrix_type full
_refine_ls_number_parameters 171
_refine_ls_number_reflns 3919
_refine_ls_number_restraints 42
_refine_ls_restrained_S_all 1.231
_refine_ls_R_factor_all 0.0560
_refine_ls_R_factor_gt 0.0466
_refine_ls_shift/su_max 0.003
_refine_ls_shift/su_mean 0.000
_refine_ls_structure_factor_coef Fsqd
_refine_ls_weighting_details 'w=1/[\s^2^(Fo^2^)+(0.0827P)^2^+29.1987P] where P=(Fo^2^+2Fc^2^)/3'
_refine_ls_weighting_scheme calc
_refine_ls_wR_factor_gt 0.1309
_refine_ls_wR_factor_ref 0.1375
_reflns_Friedel_coverage 0.000
_reflns_number_gt 3459
_reflns_number_total 3919
_reflns_threshold_expression 'I > 2\s(I)'
_cod_data_source_file c8qi00662h2.cif
_cod_data_source_block hnust-8
_cod_original_cell_volume 47611(32)
_cod_database_code 4349879
_shelx_shelxl_version_number 2014/7
_shelx_space_group_comment
;
The symmetry employed for this shelxl refinement is uniquely defined
by the following loop, which should always be used as a source of
symmetry information in preference to the above space-group names.
They are only intended as comments.
;
_shelx_estimated_absorpt_t_min 0.877
_shelx_estimated_absorpt_t_max 0.915

loop_
_space_group_symop_operation_xyz
'x, y, z'
'-y, x, z'
'x, -y, -z'
'z, x, y'
'-x, -y, z'
'-y, -x, -z'
'y, x, -z'
'z, -y, x'
'-x, z, y'
'-z, x, -y'
'z, -x, -y'
'y, z, x'
'y, -x, z'
'-x, y, -z'
'-z, -x, y'
'-z, -y, -x'
'-x, -z, -y'
'z, y, -x'
'x, z, -y'
'-z, y, x'
'-y, -z, x'
'y, -z, -x'
'-y, z, -x'
'x, -z, y'
'x+1/2, y+1/2, z+1/2'
'-y+1/2, x+1/2, z+1/2'
'x+1/2, -y+1/2, -z+1/2'
'z+1/2, x+1/2, y+1/2'
'-x+1/2, -y+1/2, z+1/2'
'-y+1/2, -x+1/2, -z+1/2'
'y+1/2, x+1/2, -z+1/2'
'z+1/2, -y+1/2, x+1/2'
'-x+1/2, z+1/2, y+1/2'
'-z+1/2, x+1/2, -y+1/2'
'z+1/2, -x+1/2, -y+1/2'
'y+1/2, z+1/2, x+1/2'
'y+1/2, -x+1/2, z+1/2'
'-x+1/2, y+1/2, -z+1/2'
'-z+1/2, -x+1/2, y+1/2'
'-z+1/2, -y+1/2, -x+1/2'
'-x+1/2, -z+1/2, -y+1/2'
'z+1/2, y+1/2, -x+1/2'
'x+1/2, z+1/2, -y+1/2'
'-z+1/2, y+1/2, x+1/2'
'-y+1/2, -z+1/2, x+1/2'
'y+1/2, -z+1/2, -x+1/2'
'-y+1/2, z+1/2, -x+1/2'
'x+1/2, -z+1/2, y+1/2'
'-x, -y, -z'
'y, -x, -z'
'-x, y, z'
'-z, -x, -y'
'x, y, -z'
'y, x, z'
'-y, -x, z'
'-z, y, -x'
'x, -z, -y'
'z, -x, y'
'-z, x, y'
'-y, -z, -x'
'-y, x, -z'
'x, -y, z'
'z, x, -y'
'z, y, x'
'x, z, y'
'-z, -y, x'
'-x, -z, y'
'z, -y, -x'
'y, z, -x'
'-y, z, x'
'y, -z, x'
'-x, z, -y'
'-x+1/2, -y+1/2, -z+1/2'
'y+1/2, -x+1/2, -z+1/2'
'-x+1/2, y+1/2, z+1/2'
'-z+1/2, -x+1/2, -y+1/2'
'x+1/2, y+1/2, -z+1/2'
'y+1/2, x+1/2, z+1/2'
'-y+1/2, -x+1/2, z+1/2'
'-z+1/2, y+1/2, -x+1/2'
'x+1/2, -z+1/2, -y+1/2'
'z+1/2, -x+1/2, y+1/2'
'-z+1/2, x+1/2, y+1/2'
'-y+1/2, -z+1/2, -x+1/2'
'-y+1/2, x+1/2, -z+1/2'
'x+1/2, -y+1/2, z+1/2'
'z+1/2, x+1/2, -y+1/2'
'z+1/2, y+1/2, x+1/2'
'x+1/2, z+1/2, y+1/2'
'-z+1/2, -y+1/2, x+1/2'
'-x+1/2, -z+1/2, y+1/2'
'z+1/2, -y+1/2, -x+1/2'
'y+1/2, z+1/2, -x+1/2'
'-y+1/2, z+1/2, x+1/2'
'y+1/2, -z+1/2, x+1/2'
'-x+1/2, z+1/2, -y+1/2'

loop_
_atom_site_label
_atom_site_type_symbol
_atom_site_fract_x
_atom_site_fract_y
_atom_site_fract_z
_atom_site_U_iso_or_equiv
_atom_site_adp_type
_atom_site_occupancy
_atom_site_site_symmetry_order
_atom_site_calc_flag
_atom_site_refinement_flags_posn
_atom_site_refinement_flags_adp
_atom_site_refinement_flags_occupancy
_atom_site_disorder_assembly
_atom_site_disorder_group
Cu1 Cu 0.5000 0.65539(2) 0.34461(2) 0.03316(18) Uani 1 4 d S T P . .
Cu2 Cu 0.5000 0.70682(2) 0.29318(2) 0.03655(18) Uani 1 4 d S T P . .
O1 O 0.53820(5) 0.67625(5) 0.27022(5) 0.0576(5) Uani 1 1 d . . . . .
O2 O 0.5350(2) 0.6298(2) 0.3104(2) 0.0344(15) Uani 0.5 1 d . U P A 2
O3 O 0.5414(2) 0.6358(3) 0.3176(2) 0.0380(16) Uani 0.5 1 d . U P A 1
O4 O 0.6828(2) 0.74038(17) 0.08887(16) 0.145(2) Uani 0.5 1 d . U P B -1
O5 O 0.5000 0.61374(8) 0.38626(8) 0.1192(19) Uani 1 4 d S TU P A .
N1 N 0.75109(6) 0.75109(6) 0.0000 0.0412(8) Uani 1 4 d S T P . .
N2 N 0.67734(8) 0.67734(8) 0.07657(10) 0.0889(12) Uani 1 2 d S T P . .
C1 C 0.55008(6) 0.64712(7) 0.28493(7) 0.0453(5) Uani 1 1 d . . . . .
C2 C 0.59770(7) 0.59770(7) 0.28230(9) 0.0481(8) Uani 1 2 d S T P . .
H2 H 0.5887 0.5887 0.3046 0.058 Uiso 1 2 calc R U P . .
C3 C 0.58090(6) 0.62794(7) 0.26574(7) 0.0485(6) Uani 1 1 d . . . . .
C4 C 0.59425(8) 0.64060(8) 0.23223(7) 0.0629(8) Uani 1 1 d . . . . .
H4 H 0.5831 0.6609 0.2212 0.076 Uiso 1 1 calc R U . . .
C5 C 0.62373(9) 0.62373(9) 0.21484(11) 0.0674(11) Uani 1 2 d S T P C .
C6 C 0.63759(10) 0.63759(10) 0.17856(12) 0.0766(13) Uani 1 2 d S T P . .
C7 C 0.67628(18) 0.6334(2) 0.16974(19) 0.082(2) Uani 0.5 1 d . . P C -1
H7 H 0.6918 0.6218 0.1866 0.099 Uiso 0.5 1 calc R U P C -1
C8 C 0.6902(2) 0.6459(2) 0.1376(2) 0.088(2) Uani 0.5 1 d . . P C -1
H8 H 0.7151 0.6431 0.1318 0.105 Uiso 0.5 1 calc R U P C -1
C9 C 0.66443(11) 0.66443(11) 0.11189(14) 0.0948(16) Uani 1 2 d S T P C .
C10 C 0.6302(2) 0.6611(3) 0.1184(2) 0.110(3) Uani 0.5 1 d . . P C -1
H10 H 0.6135 0.6674 0.1000 0.132 Uiso 0.5 1 calc R U P C -1
C11 C 0.6171(2) 0.6485(3) 0.1517(2) 0.100(3) Uani 0.5 1 d . . P C -1
H11 H 0.5916 0.6478 0.1551 0.120 Uiso 0.5 1 calc R U P C -1
C12 C 0.68590(19) 0.71254(17) 0.06816(18) 0.084(2) Uani 0.5 1 d . . P B -1
C13 C 0.73821(7) 0.73821(7) 0.03064(10) 0.0749(12) Uani 1 2 d S TU P B .
H13 H 0.7475 0.7475 0.0527 0.090 Uiso 1 2 calc R U P . .
C14 C 0.71163(8) 0.71163(8) 0.03215(12) 0.0938(15) Uani 1 2 d S TU P . .
C15 C 0.69780(11) 0.69780(11) 0.0000 0.0792(17) Uani 1 4 d S TU P B .
H15 H 0.6797 0.6797 0.0000 0.095 Uiso 1 4 calc R U P . .

loop_
_atom_site_aniso_label
_atom_site_aniso_U_11
_atom_site_aniso_U_22
_atom_site_aniso_U_33
_atom_site_aniso_U_23
_atom_site_aniso_U_13
_atom_site_aniso_U_12
Cu1 0.0269(3) 0.0363(2) 0.0363(2) 0.0150(2) 0.000 0.000
Cu2 0.0294(3) 0.0401(2) 0.0401(2) 0.0195(2) 0.000 0.000
O1 0.0534(10) 0.0596(10) 0.0598(11) 0.0252(9) 0.0146(8) 0.0211(8)
O2 0.035(3) 0.035(3) 0.034(3) 0.002(2) -0.002(2) -0.001(2)
O3 0.037(3) 0.041(3) 0.037(3) 0.004(2) -0.004(2) 0.000(2)
O4 0.212(6) 0.121(4) 0.101(4) -0.018(3) 0.088(4) -0.065(4)
O5 0.211(6) 0.0731(19) 0.0731(19) 0.045(2) 0.000 0.000
N1 0.0478(13) 0.0478(13) 0.0280(17) 0.000 0.000 -0.0247(17)
N2 0.1009(19) 0.1009(19) 0.065(2) 0.0276(14) 0.0276(14) -0.024(2)
C1 0.0319(11) 0.0529(13) 0.0512(14) 0.0190(11) 0.0033(10) 0.0062(10)
C2 0.0489(12) 0.0489(12) 0.0467(18) 0.0111(11) 0.0111(11) 0.0076(15)
C3 0.0478(13) 0.0508(13) 0.0468(13) 0.0162(10) 0.0098(10) 0.0091(11)
C4 0.0642(16) 0.0656(16) 0.0591(16) 0.0284(13) 0.0180(13) 0.0200(14)
C5 0.0721(16) 0.0721(16) 0.058(2) 0.0286(15) 0.0286(15) 0.017(2)
C6 0.0857(19) 0.0857(19) 0.058(2) 0.0325(17) 0.0325(17) 0.021(2)
C7 0.058(3) 0.115(6) 0.075(4) 0.057(4) 0.022(3) 0.024(4)
C8 0.065(4) 0.121(6) 0.077(4) 0.052(4) 0.021(3) 0.019(4)
C9 0.106(2) 0.106(2) 0.072(3) 0.0305(19) 0.0305(19) -0.021(3)
C10 0.070(4) 0.182(9) 0.077(5) 0.066(5) 0.007(4) -0.003(5)
C11 0.062(4) 0.150(8) 0.088(5) 0.053(5) 0.025(4) 0.012(4)
C12 0.106(5) 0.074(4) 0.072(4) -0.013(3) 0.044(3) -0.035(3)
C13 0.0934(18) 0.0934(18) 0.0377(17) -0.0005(10) -0.0005(10) -0.056(2)
C14 0.115(2) 0.115(2) 0.051(2) 0.0049(12) 0.0049(12) -0.077(3)
C15 0.084(2) 0.084(2) 0.069(3) 0.000 0.000 -0.045(3)

loop_
_atom_type_symbol
_atom_type_description
_atom_type_scat_dispersion_real
_atom_type_scat_dispersion_imag
_atom_type_scat_source
C C 0.0033 0.0016 'International Tables Vol C Tables 4.2.6.8 and 6.1.1.4'
H H 0.0000 0.0000 'International Tables Vol C Tables 4.2.6.8 and 6.1.1.4'
Cu Cu 0.3201 1.2651 'International Tables Vol C Tables 4.2.6.8 and 6.1.1.4'
N N 0.0061 0.0033 'International Tables Vol C Tables 4.2.6.8 and 6.1.1.4'
O O 0.0106 0.0060 'International Tables Vol C Tables 4.2.6.8 and 6.1.1.4'

loop_
_geom_angle_atom_site_label_1
_geom_angle_atom_site_label_2
_geom_angle_atom_site_label_3
_geom_angle
_geom_angle_site_symmetry_1
_geom_angle_site_symmetry_3
O3 Cu1 O3 168.6(6) 57_566 51_655
O3 Cu1 O3 102.2(4) 57_566 17_666
O3 Cu1 O3 76.6(4) 51_655 17_666
O3 Cu1 O3 76.6(4) 57_566 .
O3 Cu1 O3 102.2(4) 51_655 .
O3 Cu1 O3 168.6(6) 17_666 .
O2 Cu1 O2 78.6(4) . 51_655
O2 Cu1 O2 100.0(4) . 57_566
O2 Cu1 O2 167.3(5) 51_655 57_566
O2 Cu1 O2 167.3(5) . 17_666
O2 Cu1 O2 100.0(4) 51_655 17_666
O2 Cu1 O2 78.6(4) 57_566 17_666
O3 Cu1 O5 95.7(3) 57_566 .
O3 Cu1 O5 95.7(3) 51_655 .
O3 Cu1 O5 95.7(3) 17_666 .
O3 Cu1 O5 95.7(3) . .
O2 Cu1 O5 96.3(3) . .
O2 Cu1 O5 96.3(3) 51_655 .
O2 Cu1 O5 96.3(3) 57_566 .
O2 Cu1 O5 96.3(3) 17_666 .
O3 Cu1 Cu2 84.3(3) 57_566 .
O3 Cu1 Cu2 84.3(3) 51_655 .
O3 Cu1 Cu2 84.3(3) 17_666 .
O3 Cu1 Cu2 84.3(3) . .
O2 Cu1 Cu2 83.7(3) . .
O2 Cu1 Cu2 83.7(3) 51_655 .
O2 Cu1 Cu2 83.7(3) 57_566 .
O2 Cu1 Cu2 83.7(3) 17_666 .
O5 Cu1 Cu2 180.00(11) . .
O1 Cu2 O1 88.92(12) . 57_566
O1 Cu2 O1 89.95(12) . 51_655
O1 Cu2 O1 168.57(9) 57_566 51_655
O1 Cu2 O1 168.57(9) . 17_666
O1 Cu2 O1 89.95(11) 57_566 17_666
O1 Cu2 O1 88.92(12) 51_655 17_666
O1 Cu2 N1 95.72(5) . 32_564
O1 Cu2 N1 95.72(5) 57_566 32_564
O1 Cu2 N1 95.72(5) 51_655 32_564
O1 Cu2 N1 95.72(5) 17_666 32_564
O1 Cu2 Cu1 84.28(5) . .
O1 Cu2 Cu1 84.28(5) 57_566 .
O1 Cu2 Cu1 84.28(5) 51_655 .
O1 Cu2 Cu1 84.28(5) 17_666 .
N1 Cu2 Cu1 180.00(9) 32_564 .
C1 O1 Cu2 122.44(15) . .
C1 O2 Cu1 120.3(6) . .
C1 O3 Cu1 122.7(7) . .
C13 N1 C13 118.5(4) . 53
C13 N1 Cu2 120.7(2) . 32_564
C13 N1 Cu2 120.7(2) 53 32_564
C12 N2 C9 125.7(4) . .
O2 C1 O1 126.0(5) . .
O1 C1 O3 124.8(5) . .
O2 C1 C3 116.2(5) . .
O1 C1 C3 116.79(19) . .
O3 C1 C3 117.6(5) . .
C3 C2 C3 120.3(3) . 54
C3 C2 H2 119.9 . .
C3 C2 H2 119.9 54 .
C4 C3 C2 119.1(2) . .
C4 C3 C1 121.1(2) . .
C2 C3 C1 119.7(2) . .
C5 C4 C3 121.5(2) . .
C5 C4 H4 119.2 . .
C3 C4 H4 119.2 . .
C4 C5 C4 118.4(3) . 54
C4 C5 C6 120.80(16) . .
C4 C5 C6 120.80(16) 54 .
C11 C6 C7 115.2(4) . .
C11 C6 C5 125.0(4) . .
C7 C6 C5 119.0(3) . .
C8 C7 C6 121.3(5) . .
C8 C7 H7 119.4 . .
C6 C7 H7 119.4 . .
C7 C8 C9 117.3(6) . .
C7 C8 H8 121.3 . .
C9 C8 H8 121.3 . .
C10 C9 N2 120.9(5) . .
C10 C9 C8 117.2(5) . .
N2 C9 C8 120.1(3) . .
C9 C10 C11 122.3(7) . .
C9 C10 H10 118.9 . .
C11 C10 H10 118.9 . .
C6 C11 C10 124.4(6) . .
C6 C11 H11 117.8 . .
C10 C11 H11 117.8 . .
O4 C12 N2 127.0(5) . .
O4 C12 C14 123.4(5) . .
N2 C12 C14 107.4(4) . .
N1 C13 C14 123.0(4) . .
N1 C13 H13 118.5 . .
C14 C13 H13 118.5 . .
C13 C14 C15 119.0(4) . .
C13 C14 C12 115.4(4) . .
C15 C14 C12 119.3(4) . .
C14 C15 C14 117.4(5) 53 .
C14 C15 H15 121.3 53 .
C14 C15 H15 121.3 . .

loop_
_geom_bond_atom_site_label_1
_geom_bond_atom_site_label_2
_geom_bond_distance
_geom_bond_site_symmetry_2
Cu1 O3 1.926(10) 57_566
Cu1 O3 1.926(10) 51_655
Cu1 O3 1.926(10) 17_666
Cu1 O3 1.926(10) .
Cu1 O2 2.002(9) .
Cu1 O2 2.002(9) 51_655
Cu1 O2 2.002(9) 57_566
Cu1 O2 2.002(9) 17_666
Cu1 O5 2.135(4) .
Cu1 Cu2 2.6364(9) .
Cu2 O1 1.9588(17) .
Cu2 O1 1.9589(17) 57_566
Cu2 O1 1.9589(17) 51_655
Cu2 O1 1.9589(17) 17_666
Cu2 N1 2.158(3) 32_564
O1 C1 1.259(3) .
O2 C1 1.243(10) .
O3 C1 1.292(10) .
O4 C12 1.263(8) .
N1 C13 1.292(4) .
N1 C13 1.292(4) 53
N1 Cu2 2.158(3) 32_564
N2 C12 1.348(6) .
N2 C9 1.441(5) .
C1 C3 1.488(3) .
C2 C3 1.390(3) .
C2 C3 1.390(3) 54
C2 H2 0.9300 .
C3 C4 1.386(3) .
C4 C5 1.383(3) .
C4 H4 0.9300 .
C5 C4 1.383(3) 54
C5 C6 1.494(5) .
C6 C11 1.286(8) .
C6 C7 1.446(6) .
C7 C8 1.349(8) .
C7 H7 0.9300 .
C8 C9 1.481(7) .
C8 H8 0.9300 .
C9 C10 1.267(8) .
C10 C11 1.378(9) .
C10 H10 0.9300 .
C11 H11 0.9300 .
C12 C14 1.604(7) .
C13 C14 1.363(5) .
C13 H13 0.9300 .
C14 C15 1.364(5) .
C15 C14 1.364(5) 53
C15 H15 0.9300 .
